data_7130047
loop_
_publ_author_name
'Nunewar, Saiprasad'
'Kumar, Sanjeev'
'Priyanka, Pendam'
'Girase, Pradeep'
'Kanchupalli, Vinaykumar'

_publ_section_title
;
 The solvent-controlled Rh(iii)-catalyzed switchable [4+2] annulation of
 2-arylIndoles with iodonium ylides
;
_journal_name_full 'Chemical Communications'
_journal_paper_doi 10.1039/D2CC01386J
_journal_year 2022
_chemical_formula_moiety 'C21 H17 N O2'
_chemical_formula_sum 'C21 H17 N O2'
_chemical_formula_weight 315.36
_space_group_crystal_system monoclinic
_space_group_IT_number 9
_space_group_name_Hall 'C -2yc'
_space_group_name_H-M_alt 'C 1 c 1'
_atom_sites_solution_hydrogens geom
_atom_sites_solution_primary dual
_audit_creation_date 2021-11-01
_audit_creation_method
;
Olex2 1.3-ac4
(compiled 2018.12.18 svn.r3554 for Rigaku Oxford Diffraction, GUI svn.r1)
;
_audit_update_record
;
2022-03-07 deposited with the CCDC.	2022-04-25 downloaded from the CCDC.
;
_cell_angle_alpha 90
_cell_angle_beta 96.836(13)
_cell_angle_gamma 90
_cell_formula_units_Z 4
_cell_length_a 5.1663(15)
_cell_length_b 20.190(7)
_cell_length_c 14.945(5)
_cell_measurement_reflns_used 9188
_cell_measurement_temperature 296(2)
_cell_measurement_theta_max 27.64
_cell_measurement_theta_min 2.44
_cell_volume 1547.8(9)
_computing_cell_refinement 'SAINT V8.40B (?, 2016)'
_computing_data_reduction 'SAINT V8.40B (?, 2016)'
_computing_molecular_graphics 'Olex2 (Dolomanov et al., 2009)'
_computing_publication_material 'Olex2 (Dolomanov et al., 2009)'
_computing_structure_refinement 'ShelXL (Sheldrick, 2015)'
_computing_structure_solution 'ShelXT (Sheldrick, 2015)'
_diffrn_ambient_temperature 296.0
_diffrn_measured_fraction_theta_full 0.997
_diffrn_measured_fraction_theta_max 0.997
_diffrn_measurement_device_type 'Bruker APEX-II CCD'
_diffrn_measurement_method '\f and \w scans'
_diffrn_radiation_type MoK\a
_diffrn_radiation_wavelength 0.71073
_diffrn_reflns_av_R_equivalents 0.0565
_diffrn_reflns_av_unetI/netI 0.0349
_diffrn_reflns_Laue_measured_fraction_full 0.997
_diffrn_reflns_Laue_measured_fraction_max 0.997
_diffrn_reflns_limit_h_max 6
_diffrn_reflns_limit_h_min -6
_diffrn_reflns_limit_k_max 24
_diffrn_reflns_limit_k_min -24
_diffrn_reflns_limit_l_max 17
_diffrn_reflns_limit_l_min -17
_diffrn_reflns_number 19188
_diffrn_reflns_point_group_measured_fraction_full 0.992
_diffrn_reflns_point_group_measured_fraction_max 0.992
_diffrn_reflns_theta_full 24.998
_diffrn_reflns_theta_max 24.998
_diffrn_reflns_theta_min 2.440
_diffrn_standards_number 0
_exptl_absorpt_coefficient_mu 0.087
_exptl_absorpt_correction_T_max 0.7456
_exptl_absorpt_correction_T_min 0.6431
_exptl_absorpt_correction_type multi-scan
_exptl_absorpt_process_details
'SADABS-2016/2 (Bruker,2016/2) was used for absorption correction. wR2(int) was 0.1274 before and 0.0844 after correction. The Ratio of minimum to maximum transmission is 0.8625. The \l/2 correction factor is Not present.'
_exptl_crystal_colour 'metallic orangish orange'
_exptl_crystal_colour_lustre metallic
_exptl_crystal_colour_modifier orangish
_exptl_crystal_colour_primary orange
_exptl_crystal_density_diffrn 1.353
_exptl_crystal_description plate
_exptl_crystal_F_000 664
_exptl_crystal_size_max 0.2
_exptl_crystal_size_mid 0.15
_exptl_crystal_size_min 0.1
_refine_diff_density_max 0.712
_refine_diff_density_min -0.788
_refine_diff_density_rms 0.213
_refine_ls_abs_structure_details
;
 Flack x determined using 1263 quotients [(I+)-(I-)]/[(I+)+(I-)]
 (Parsons, Flack and Wagner, Acta Cryst. B69 (2013) 249-259).
;
_refine_ls_abs_structure_Flack 0.3(4)
_refine_ls_extinction_method none
_refine_ls_goodness_of_fit_ref 1.285
_refine_ls_hydrogen_treatment constr
_refine_ls_matrix_type full
_refine_ls_number_parameters 218
_refine_ls_number_reflns 2695
_refine_ls_number_restraints 2
_refine_ls_restrained_S_all 1.285
_refine_ls_R_factor_all 0.0947
_refine_ls_R_factor_gt 0.0937
_refine_ls_shift/su_max 0.000
_refine_ls_shift/su_mean 0.000
_refine_ls_structure_factor_coef Fsqd
_refine_ls_weighting_details 'w=1/[\s^2^(Fo^2^)+(0.1386P)^2^] where P=(Fo^2^+2Fc^2^)/3'
_refine_ls_weighting_scheme calc
_refine_ls_wR_factor_gt 0.1830
_refine_ls_wR_factor_ref 0.1845
_reflns_Friedel_coverage 0.980
_reflns_Friedel_fraction_full 0.986
_reflns_Friedel_fraction_max 0.986
_reflns_number_gt 2601
_reflns_number_total 2695
_reflns_threshold_expression 'I > 2\s(I)'
_cod_data_source_file d2cc01386j2.cif
_cod_data_source_block exter014_0m
_cod_original_cell_volume 1547.8(8)
_cod_database_code 7130047
_shelx_shelxl_version_number 2018/3
_shelx_space_group_comment
;
The symmetry employed for this shelxl refinement is uniquely defined
by the following loop, which should always be used as a source of
symmetry information in preference to the above space-group names.
They are only intended as comments.
;
_shelx_estimated_absorpt_t_max 0.991
_shelx_estimated_absorpt_t_min 0.983
_olex2_refinement_description
;
1. Fixed Uiso
 At 1.2 times of:
  All C(H) groups, All C(H,H) groups, All N(H) groups
 At 1.5 times of:
  All C(H,H,H) groups
2.a Secondary CH2 refined with riding coordinates:
 C13(H13A,H13B), C14(H14A,H14B), C15(H15A,H15B)
2.b Aromatic/amide H refined with riding coordinates:
 N1(H1), C17(H17), C4(H4), C5(H5), C19(H19), C20(H20), C3(H3), C2(H2)
2.c Idealised Me refined as rotating group:
 C21(H21A,H21B,H21C)
;
_olex2_submission_special_instructions 'No special instructions were received'

loop_
_space_group_symop_operation_xyz
'x, y, z'
'x, -y, z+1/2'
'x+1/2, y+1/2, z'
'x+1/2, -y+1/2, z+1/2'

loop_
_atom_site_label
_atom_site_type_symbol
_atom_site_fract_x
_atom_site_fract_y
_atom_site_fract_z
_atom_site_U_iso_or_equiv
_atom_site_adp_type
_atom_site_occupancy
_atom_site_site_symmetry_order
_atom_site_calc_flag
_atom_site_refinement_flags_posn
_atom_site_refinement_flags_adp
_atom_site_refinement_flags_occupancy
_atom_site_disorder_assembly
_atom_site_disorder_group
O1 O -0.0979(6) 0.64905(14) 0.4754(2) 0.0613(8) Uani 1 1 d . . . . .
N1 N 0.8348(6) 0.45394(16) 0.6441(2) 0.0486(8) Uani 1 1 d . . . . .
H1 H 0.867270 0.486223 0.681294 0.058 Uiso 1 1 calc R . . . .
O2 O -0.0435(8) 0.45780(18) 0.2985(2) 0.0785(11) Uani 1 1 d . . . . .
C17 C 0.0800(7) 0.54110(19) 0.4460(3) 0.0448(9) Uani 1 1 d . . . . .
H17 H -0.044912 0.534480 0.396641 0.054 Uiso 1 1 calc R . . . .
C7 C 0.6458(6) 0.39258(18) 0.5283(2) 0.0398(8) Uani 1 1 d . . . . .
C9 C 0.4538(7) 0.50319(18) 0.5475(2) 0.0407(8) Uani 1 1 d . . . . .
C11 C 0.2828(7) 0.42949(18) 0.4206(2) 0.0400(8) Uani 1 1 d . . . . .
C13 C 0.4846(9) 0.3159(2) 0.4029(3) 0.0488(9) Uani 1 1 d . . . . .
H13A H 0.391301 0.282424 0.432876 0.059 Uiso 1 1 calc R . . . .
H13B H 0.666164 0.302587 0.407287 0.059 Uiso 1 1 calc R . . . .
C4 C 1.1819(9) 0.2722(2) 0.6248(3) 0.0598(11) Uani 1 1 d . . . . .
H4 H 1.255042 0.230675 0.618227 0.072 Uiso 1 1 calc R . . . .
C5 C 0.9652(8) 0.29143(19) 0.5665(3) 0.0511(9) Uani 1 1 d . . . . .
H5 H 0.891849 0.262606 0.522015 0.061 Uiso 1 1 calc R . . . .
C14 C 0.3740(10) 0.3188(2) 0.3042(3) 0.0590(11) Uani 1 1 d . . . . .
H14A H 0.486557 0.345532 0.271156 0.071 Uiso 1 1 calc R . . . .
H14B H 0.365931 0.274589 0.278782 0.071 Uiso 1 1 calc R . . . .
C15 C 0.1068(9) 0.3484(2) 0.2957(3) 0.0602(11) Uani 1 1 d . . . . .
H15A H -0.007175 0.319762 0.325381 0.072 Uiso 1 1 calc R . . . .
H15B H 0.038688 0.350784 0.232383 0.072 Uiso 1 1 calc R . . . .
C10 C 0.2698(6) 0.49159(19) 0.4701(2) 0.0400(8) Uani 1 1 d . . . . .
C12 C 0.4654(7) 0.38132(17) 0.4505(2) 0.0389(8) Uani 1 1 d . . . . .
C19 C 0.2646(8) 0.6106(2) 0.5695(3) 0.0526(10) Uani 1 1 d . . . . .
H19 H 0.264127 0.650356 0.600853 0.063 Uiso 1 1 calc R . . . .
C18 C 0.0783(8) 0.59899(19) 0.4949(3) 0.0472(9) Uani 1 1 d . . . . .
C16 C 0.1045(8) 0.41713(19) 0.3364(3) 0.0468(9) Uani 1 1 d . . . . .
C8 C 0.6407(7) 0.45319(17) 0.5744(2) 0.0413(8) Uani 1 1 d . . . . .
C6 C 0.8575(7) 0.35474(18) 0.5753(3) 0.0427(8) Uani 1 1 d . . . . .
C20 C 0.4470(8) 0.5632(2) 0.5958(3) 0.0510(10) Uani 1 1 d . . . . .
H20 H 0.567820 0.570492 0.646075 0.061 Uiso 1 1 calc R . . . .
C3 C 1.2915(9) 0.3145(3) 0.6930(3) 0.0614(11) Uani 1 1 d . . . . .
H3 H 1.437079 0.300594 0.731050 0.074 Uiso 1 1 calc R . . . .
C21 C -0.2933(10) 0.6398(2) 0.4009(3) 0.0622(11) Uani 1 1 d . . . . .
H21A H -0.212413 0.635279 0.346669 0.093 Uiso 1 1 calc GR . . . .
H21B H -0.407837 0.677449 0.395712 0.093 Uiso 1 1 calc GR . . . .
H21C H -0.391566 0.600591 0.410193 0.093 Uiso 1 1 calc GR . . . .
C2 C 1.1894(9) 0.3756(2) 0.7051(3) 0.0576(10) Uani 1 1 d . . . . .
H2 H 1.262260 0.403391 0.750926 0.069 Uiso 1 1 calc R . . . .
C1 C 0.9720(7) 0.3954(2) 0.6465(3) 0.0458(8) Uani 1 1 d . . . . .

loop_
_atom_site_aniso_label
_atom_site_aniso_U_11
_atom_site_aniso_U_22
_atom_site_aniso_U_33
_atom_site_aniso_U_23
_atom_site_aniso_U_13
_atom_site_aniso_U_12
O1 0.0642(18) 0.0471(16) 0.069(2) -0.0054(13) -0.0057(14) 0.0136(13)
N1 0.0519(17) 0.0463(18) 0.0446(17) -0.0040(14) -0.0073(13) -0.0004(13)
O2 0.103(3) 0.066(2) 0.0562(19) -0.0085(16) -0.0329(18) 0.0214(19)
C17 0.0461(19) 0.042(2) 0.0449(19) 0.0029(15) -0.0003(15) -0.0012(15)
C7 0.0430(19) 0.0384(17) 0.0378(17) 0.0014(13) 0.0037(14) 0.0004(13)
C9 0.0443(18) 0.0358(17) 0.0413(18) -0.0005(14) 0.0017(15) -0.0019(13)
C11 0.0445(18) 0.0378(17) 0.0369(18) 0.0006(14) 0.0016(15) -0.0040(14)
C13 0.059(2) 0.0411(19) 0.046(2) -0.0029(16) 0.0050(17) 0.0041(16)
C4 0.065(2) 0.056(2) 0.057(3) 0.0101(19) 0.0032(19) 0.0185(18)
C5 0.063(2) 0.045(2) 0.046(2) 0.0035(15) 0.0053(17) 0.0080(16)
C14 0.067(2) 0.058(2) 0.050(2) -0.0155(19) 0.0016(19) 0.002(2)
C15 0.058(2) 0.064(3) 0.056(3) -0.0195(19) -0.0066(18) -0.0012(18)
C10 0.0429(17) 0.0383(18) 0.039(2) 0.0017(14) 0.0048(14) -0.0027(14)
C12 0.0434(17) 0.0371(17) 0.0364(18) 0.0016(14) 0.0056(13) -0.0032(14)
C19 0.061(2) 0.0404(19) 0.055(2) -0.0073(17) 0.0019(18) -0.0002(17)
C18 0.051(2) 0.0383(17) 0.053(2) 0.0024(16) 0.0069(16) 0.0023(15)
C16 0.052(2) 0.051(2) 0.0366(18) -0.0030(16) 0.0007(15) -0.0018(16)
C8 0.0455(19) 0.0398(17) 0.0373(17) 0.0006(14) -0.0001(14) -0.0030(14)
C6 0.0448(18) 0.0440(19) 0.0393(18) 0.0061(14) 0.0043(14) 0.0002(14)
C20 0.058(2) 0.045(2) 0.047(2) -0.0071(16) -0.0052(16) -0.0022(17)
C3 0.055(2) 0.067(3) 0.059(2) 0.017(2) -0.0044(18) 0.0115(19)
C21 0.063(3) 0.058(2) 0.064(3) 0.007(2) -0.001(2) 0.0146(19)
C2 0.055(2) 0.065(3) 0.050(2) 0.002(2) -0.0061(17) -0.0001(19)
C1 0.0471(19) 0.0476(19) 0.0420(19) 0.0042(15) 0.0030(15) -0.0002(14)

loop_
_atom_type_symbol
_atom_type_description
_atom_type_scat_dispersion_real
_atom_type_scat_dispersion_imag
_atom_type_scat_source
C C 0.0033 0.0016 'International Tables Vol C Tables 4.2.6.8 and 6.1.1.4'
H H 0.0000 0.0000 'International Tables Vol C Tables 4.2.6.8 and 6.1.1.4'
N N 0.0061 0.0033 'International Tables Vol C Tables 4.2.6.8 and 6.1.1.4'
O O 0.0106 0.0060 'International Tables Vol C Tables 4.2.6.8 and 6.1.1.4'

loop_
_geom_angle_atom_site_label_1
_geom_angle_atom_site_label_2
_geom_angle_atom_site_label_3
_geom_angle
_geom_angle_site_symmetry_1
_geom_angle_site_symmetry_3
_geom_angle_publ_flag
C18 O1 C21 117.5(3) . . ?
C8 N1 C1 110.0(3) . . ?
C18 C17 C10 120.8(4) . . ?
C12 C7 C6 134.3(3) . . ?
C8 C7 C12 119.5(3) . . ?
C8 C7 C6 106.2(3) . . ?
C8 C9 C10 118.5(3) . . ?
C20 C9 C10 120.0(3) . . ?
C20 C9 C8 121.4(4) . . ?
C10 C11 C16 120.7(3) . . ?
C12 C11 C10 120.5(3) . . ?
C12 C11 C16 118.8(3) . . ?
C12 C13 C14 112.6(3) . . ?
C5 C4 C3 120.9(4) . . ?
C4 C5 C6 119.6(4) . . ?
C15 C14 C13 109.6(4) . . ?
C14 C15 C16 112.5(4) . . ?
C17 C10 C9 117.7(3) . . ?
C17 C10 C11 123.3(3) . . ?
C9 C10 C11 119.0(3) . . ?
C7 C12 C13 116.9(3) . . ?
C11 C12 C7 120.4(3) . . ?
C11 C12 C13 122.7(3) . . ?
C20 C19 C18 119.7(4) . . ?
O1 C18 C17 124.0(4) . . ?
O1 C18 C19 115.0(3) . . ?
C17 C18 C19 121.0(4) . . ?
O2 C16 C11 124.9(4) . . ?
O2 C16 C15 117.7(4) . . ?
C11 C16 C15 117.3(4) . . ?
N1 C8 C7 109.3(3) . . ?
N1 C8 C9 128.6(3) . . ?
C7 C8 C9 122.1(4) . . ?
C5 C6 C7 136.0(4) . . ?
C5 C6 C1 117.5(4) . . ?
C1 C6 C7 106.5(3) . . ?
C19 C20 C9 120.8(4) . . ?
C2 C3 C4 121.3(4) . . ?
C3 C2 C1 118.1(5) . . ?
N1 C1 C6 108.1(3) . . ?
N1 C1 C2 129.4(4) . . ?
C2 C1 C6 122.6(4) . . ?

loop_
_geom_bond_atom_site_label_1
_geom_bond_atom_site_label_2
_geom_bond_distance
_geom_bond_site_symmetry_2
_geom_bond_publ_flag
O1 C18 1.368(5) . ?
O1 C21 1.422(7) . ?
N1 C8 1.357(5) . ?
N1 C1 1.377(5) . ?
O2 C16 1.215(5) . ?
C17 C10 1.416(5) . ?
C17 C18 1.379(5) . ?
C7 C12 1.418(5) . ?
C7 C8 1.406(5) . ?
C7 C6 1.446(5) . ?
C9 C10 1.427(5) . ?
C9 C8 1.422(5) . ?
C9 C20 1.412(5) . ?
C11 C10 1.461(5) . ?
C11 C12 1.391(5) . ?
C11 C16 1.489(5) . ?
C13 C14 1.517(6) . ?
C13 C12 1.510(5) . ?
C4 C5 1.389(6) . ?
C4 C3 1.397(7) . ?
C5 C6 1.407(5) . ?
C14 C15 1.496(7) . ?
C15 C16 1.516(6) . ?
C19 C18 1.403(6) . ?
C19 C20 1.368(6) . ?
C6 C1 1.416(6) . ?
C3 C2 1.363(7) . ?
C2 C1 1.397(6) . ?
